data_1533010
loop_
_publ_author_name
'Arleth, Nicholas'
'Gamer, Michael T.'
'K\"oppe, Ralf'
'Pushkarevsky, Nikolay A.'
'Konchenko, Sergey N.'
'Fleischmann, Martin'
'Bodensteiner, Michael'
'Scheer, Manfred'
'Roesky, Peter W.'

_publ_section_title
;
 The approach to 4d/4f-polyphosphides
;
_journal_issue 12
_journal_name_full 'Chem. Sci.'
_journal_page_first 7179
_journal_paper_doi 10.1039/C5SC02252E
_journal_volume 6
_journal_year 2015
_chemical_formula_moiety 'C81 H105 Mo3 O6 P5 Sm3'
_chemical_formula_sum 'C81 H105 Mo3 O6 P5 Sm3'
_chemical_formula_weight 2068.36
_space_group_crystal_system monoclinic
_space_group_IT_number 11
_space_group_name_Hall '-P 2yb'
_space_group_name_H-M_alt 'P 1 21/m 1'
_symmetry_space_group_name_Hall '-P 2yb'
_symmetry_space_group_name_H-M 'P 1 21/m 1'
_atom_sites_solution_hydrogens geom
_atom_sites_solution_primary direct
_audit_creation_date 2015-04-07
_audit_creation_method
;
Olex2 1.2
(compiled 2015.01.26 svn.r3150 for OlexSys, GUI svn.r4998)
;
_audit_update_record
;
2015-05-20 deposited with the CCDC.
2015-09-08 downloaded from the CCDC.
;
_cell_angle_alpha 90
_cell_angle_beta 96.36(3)
_cell_angle_gamma 90
_cell_formula_units_Z 2
_cell_length_a 10.130(2)
_cell_length_b 25.686(5)
_cell_length_c 15.724(3)
_cell_measurement_temperature 100
_cell_volume 4066.2(14)
_computing_cell_refinement 'STOE X-AREA, PLATON (A.L.Spek, 2009)'
_computing_data_collection 'STOE X-AREA'
_computing_data_reduction 'STOE X-RED & LANA, PLATON (A.L.Spek, 2009)'
_computing_molecular_graphics 'Diamond 2/3, Olex2 (Dolomanov et al., 2009)'
_computing_publication_material 'MS Word, Olex2 (Dolomanov et al., 2009)'
_computing_structure_refinement 'SHELXL-2014/7 (Sheldrick, 2008)'
_computing_structure_solution 'SHELXS-2014/7 (Sheldrick, 2008)'
_diffrn_ambient_temperature 100
_diffrn_detector 'CMOS pixel detector'
_diffrn_detector_area_resol_mean 5.81
_diffrn_detector_type 'Dectris Pilatus 100k'
_diffrn_measured_fraction_theta_full 1.000
_diffrn_measured_fraction_theta_max 0.986
_diffrn_measurement_device 'four-circle diffractometer'
_diffrn_measurement_device_type 'STOE STADIVARI'
_diffrn_measurement_method '\w scans'
_diffrn_radiation_monochromator 'single reflection optic'
_diffrn_radiation_type MoK\a
_diffrn_radiation_wavelength 0.71073
_diffrn_reflns_av_R_equivalents 0.2911
_diffrn_reflns_av_unetI/netI 0.1896
_diffrn_reflns_laue_measured_fraction_full 1.000
_diffrn_reflns_laue_measured_fraction_max 0.986
_diffrn_reflns_limit_h_max 10
_diffrn_reflns_limit_h_min -12
_diffrn_reflns_limit_k_max 30
_diffrn_reflns_limit_k_min -29
_diffrn_reflns_limit_l_max 18
_diffrn_reflns_limit_l_min -18
_diffrn_reflns_number 33852
_diffrn_reflns_point_group_measured_fraction_full 1.000
_diffrn_reflns_point_group_measured_fraction_max 0.986
_diffrn_reflns_theta_full 25.000
_diffrn_reflns_theta_max 25.198
_diffrn_reflns_theta_min 1.303
_diffrn_source 'Mo LFF Sealed Tube'
_diffrn_source_type 'Xenocs Genix3D microfocus'
_exptl_absorpt_coefficient_mu 2.727
_exptl_absorpt_correction_T_max 0.9407
_exptl_absorpt_correction_T_min 0.8569
_exptl_absorpt_correction_type integration
_exptl_absorpt_process_details 'STOE X-RED, X-SHAPE & LANA'
_exptl_crystal_colour orange
_exptl_crystal_colour_primary orange
_exptl_crystal_density_diffrn 1.689
_exptl_crystal_description block
_exptl_crystal_F_000 2052
_exptl_crystal_size_max 0.069
_exptl_crystal_size_mid 0.062
_exptl_crystal_size_min 0.051
_refine_diff_density_max 3.711
_refine_diff_density_min -2.082
_refine_diff_density_rms 0.266
_refine_ls_extinction_method none
_refine_ls_goodness_of_fit_ref 0.980
_refine_ls_hydrogen_treatment constr
_refine_ls_matrix_type full
_refine_ls_number_parameters 676
_refine_ls_number_reflns 7394
_refine_ls_number_restraints 398
_refine_ls_restrained_S_all 0.959
_refine_ls_R_factor_all 0.1889
_refine_ls_R_factor_gt 0.1092
_refine_ls_shift/su_max 0.000
_refine_ls_shift/su_mean 0.000
_refine_ls_structure_factor_coef Fsqd
_refine_ls_weighting_details 'w=1/[\s^2^(Fo^2^)+(0.1535P)^2^] where P=(Fo^2^+2Fc^2^)/3'
_refine_ls_weighting_scheme calc
_refine_ls_wR_factor_gt 0.2500
_refine_ls_wR_factor_ref 0.2946
_reflns_Friedel_coverage 0.000
_reflns_number_gt 3627
_reflns_number_total 7394
_reflns_threshold_expression 'I > 2\s(I)'
_cod_data_source_file c5sc02252e2.cif
_cod_data_source_block 3
_cod_depositor_comments 'Adding full bibliography for 1533007--1533012.cif.'
_cod_original_cell_volume 4066.3(14)
_cod_database_code 1533010
_shelx_space_group_comment
;
The symmetry employed for this shelxl refinement is uniquely defined
by the following loop, which should always be used as a source of
symmetry information in preference to the above space-group names.
They are only intended as comments.
;
_olex2_refinement_description
;
1. Fixed Uiso
 At 1.2 times of:
  All C(H) groups
 At 1.5 times of:
  All C(H,H,H) groups
2. Restrained distances
 C13B-C19B
 2.6 with sigma of 0.02
 C15B-C19B
 2.6 with sigma of 0.02
3. Uiso/Uaniso restraints and constraints
C1A \\sim C2A \\sim C3A \\sim C4A \\sim C5A \\sim C6A \\sim C7A \\sim C8A \\sim
C9A \\sim C10A: within 1.7A with sigma of 0.01 and sigma for terminal atoms of
0.02
C1B \\sim C2B \\sim C3B \\sim C4B \\sim C5B \\sim C6B \\sim C7B \\sim C8B \\sim
C9B \\sim C10B: within 1.7A with sigma of 0.01 and sigma for terminal atoms of
0.02
C11A \\sim C12A \\sim C13A \\sim C14A \\sim C15A \\sim C16A \\sim C17A \\sim
C18A \\sim C19A \\sim C20A: within 1.7A with sigma of 0.01 and sigma for
terminal atoms of 0.02
C11B \\sim C12B \\sim C13B \\sim C14B \\sim C15B \\sim C16B \\sim C17B \\sim
C18B \\sim C19B \\sim C20B: within 1.7A with sigma of 0.01 and sigma for
terminal atoms of 0.02
C25 \\sim C29 \\sim C28 \\sim C27 \\sim C26: within 1.7A with sigma of 0.01 and
sigma for terminal atoms of 0.02
C32 \\sim C33 \\sim C34 \\sim C35 \\sim C36 \\sim C37 \\sim C38 \\sim C39 \\sim
C40 \\sim C41: within 1.7A with sigma of 0.01 and sigma for terminal atoms of
0.02
C44 \\sim C43 \\sim C42 \\sim C47 \\sim C46 \\sim C45: within 1.7A with sigma
of 0.01 and sigma for terminal atoms of 0.02
Uanis(C6A) \\sim Ueq, Uanis(C9B) \\sim Ueq, Uanis(C18A) \\sim Ueq, Uanis(C19B)
\\sim Ueq, Uanis(C45) \\sim Ueq, Uanis(C47) \\sim Ueq: with sigma of 0.01 and
sigma for terminal atoms of 0.02
Uanis(C30B) = Uanis(C30A)
4. Others
 Fixed Sof: P1(0.5) P2(0.5) P3(0.5) P4(0.5) P5(0.5) O1A(0.5) O1B(0.5) O2B(0.5)
 O2A(0.5) H45A(0.5) H45B(0.5) H45C(0.5) C5A(0.5) C1A(0.5) C2A(0.5) C3A(0.5)
 C4A(0.5) C6A(0.5) H6AA(0.5) H6AB(0.5) H6AC(0.5) C7A(0.5) H7AA(0.5) H7AB(0.5)
 H7AC(0.5) C8A(0.5) H8AA(0.5) H8AB(0.5) H8AC(0.5) C9A(0.5) H9AA(0.5) H9AB(0.5)
 H9AC(0.5) C10A(0.5) H10A(0.5) H10B(0.5) H10C(0.5) C12A(0.5) C13A(0.5)
 C14A(0.5) C15A(0.5) C11A(0.5) C16A(0.5) H16A(0.5) H16B(0.5) H16C(0.5)
 C17A(0.5) H17A(0.5) H17B(0.5) H17C(0.5) C18A(0.5) H18A(0.5) H18B(0.5)
 H18C(0.5) C19A(0.5) H19A(0.5) H19B(0.5) H19C(0.5) C20A(0.5) H20A(0.5)
 H20B(0.5) H20C(0.5) C11B(0.5) C12B(0.5) C13B(0.5) C14B(0.5) C15B(0.5)
 C16B(0.5) H16D(0.5) H16E(0.5) H16F(0.5) C17B(0.5) H17D(0.5) H17E(0.5)
 H17F(0.5) C18B(0.5) H18D(0.5) H18E(0.5) H18F(0.5) C19B(0.5) H19D(0.5)
 H19E(0.5) H19F(0.5) C20B(0.5) H20D(0.5) H20E(0.5) H20F(0.5) C5B(0.5) C1B(0.5)
 C2B(0.5) C3B(0.5) C4B(0.5) C10B(0.5) H10D(0.5) H10E(0.5) H10F(0.5) C6B(0.5)
 H6BA(0.5) H6BB(0.5) H6BC(0.5) C7B(0.5) H7BA(0.5) H7BB(0.5) H7BC(0.5) C8B(0.5)
 H8BA(0.5) H8BB(0.5) H8BC(0.5) C9B(0.5) H9BA(0.5) H9BB(0.5) H9BC(0.5) C30B(0.5)
 C30A(0.5) C33(0.5) C34(0.5) C35(0.5) C36(0.5) C32(0.5) C38(0.5) H38A(0.5)
 H38B(0.5) H38C(0.5) C39(0.5) H39A(0.5) H39B(0.5) H39C(0.5) C40(0.5) H40A(0.5)
 H40B(0.5) H40C(0.5) C41(0.5) H41A(0.5) H41B(0.5) H41C(0.5) C37(0.5) H37A(0.5)
 H37B(0.5) H37C(0.5)
5.a Ternary CH refined with riding coordinates:
 C22(H22), C23(H23), C24(H24)
5.b Aromatic/amide H refined with riding coordinates:
 C25(H25), C26(H26), C27(H27), C28(H28), C29(H29)
5.c Fitted pentagon refined as free rotating group:
 C5A(C1A,C2A,C3A,C4A), C12A(C13A,C14A,C15A,C11A), C11B(C12B,C13B,C14B,C15B),
 C5B(C1B,C2B,C3B,C4B)
5.d Cp* refined as free rotating group:
 C33(C34,C35,C36,C32,C38,C39,C40,C41,C37)
5.e Idealised Me refined as rotating group:
 C45(H45A,H45B,H45C), C46(H46A,H46B,H46C), C47(H47A,H47B,H47C), C6A(H6AA,H6AB,
 H6AC), C7A(H7AA,H7AB,H7AC), C8A(H8AA,H8AB,H8AC), C9A(H9AA,H9AB,H9AC),
 C10A(H10A,H10B,H10C), C16A(H16A,H16B,H16C), C17A(H17A,H17B,H17C), C18A(H18A,
 H18B,H18C), C19A(H19A,H19B,H19C), C20A(H20A,H20B,H20C), C16B(H16D,H16E,H16F),
 C17B(H17D,H17E,H17F), C18B(H18D,H18E,H18F), C19B(H19D,H19E,H19F), C20B(H20D,
 H20E,H20F), C10B(H10D,H10E,H10F), C6B(H6BA,H6BB,H6BC), C7B(H7BA,H7BB,H7BC),
 C8B(H8BA,H8BB,H8BC), C9B(H9BA,H9BB,H9BC), C38(H38A,H38B,H38C), C39(H39A,H39B,
 H39C), C40(H40A,H40B,H40C), C41(H41A,H41B,H41C), C37(H37A,H37B,H37C)
;
_shelx_shelxl_version_number 2014/7
_olex2_submission_special_instructions 'No special instructions were received'

loop_
_space_group_symop_operation_xyz
'x, y, z'
'-x, y+1/2, -z'
'-x, -y, -z'
'x, -y-1/2, z'

loop_
_atom_site_label
_atom_site_type_symbol
_atom_site_fract_x
_atom_site_fract_y
_atom_site_fract_z
_atom_site_U_iso_or_equiv
_atom_site_adp_type
_atom_site_occupancy
_atom_site_site_symmetry_order
_atom_site_calc_flag
_atom_site_refinement_flags_posn
_atom_site_refinement_flags_adp
_atom_site_refinement_flags_occupancy
_atom_site_disorder_assembly
_atom_site_disorder_group
Sm1 Sm 0.25194(9) 0.41770(5) -0.28393(8) 0.0505(4) Uani 1 1 d . . . . .
Sm2 Sm 0.29325(13) 0.2500 0.20429(9) 0.0429(4) Uani 1 2 d S T P D .
Mo1 Mo -0.0201(2) 0.2500 -0.39077(17) 0.0496(7) Uani 1 2 d S T P A .
Mo2 Mo -0.00638(15) 0.35132(9) -0.04237(12) 0.0539(6) Uani 1 1 d . . . . .
P1 P -0.1130(9) 0.2363(4) -0.2478(6) 0.043(5) Uani 0.5 1 d . . . A -1
P2 P -0.0846(10) 0.3157(5) -0.2784(8) 0.052(3) Uani 0.5 1 d . . . A -1
P3 P 0.0824(9) 0.3492(5) -0.1885(7) 0.045(3) Uani 0.5 1 d . . . A -1
P4 P 0.1516(9) 0.2904(5) -0.0993(7) 0.047(3) Uani 0.5 1 d . . . A -1
P5 P 0.0443(9) 0.2188(5) -0.1435(7) 0.046(3) Uani 0.5 1 d . . . A -1
O2 O 0.2007(13) 0.3132(7) 0.1025(9) 0.057(4) Uani 1 1 d . . . . .
O1A O 0.172(3) 0.3361(13) -0.331(2) 0.054(8) Uiso 0.5 1 d . . . B 1
O1B O 0.209(3) 0.3353(10) -0.3716(19) 0.037(6) Uiso 0.5 1 d . . . B 2
O2B O 0.182(2) 0.4121(13) -0.1422(19) 0.057(8) Uani 0.5 1 d . . . A -2
O2A O 0.161(3) 0.4571(17) -0.016(2) 0.080(11) Uani 0.5 1 d . . . A -1
C21 C 0.113(2) 0.3017(10) -0.3655(18) 0.067(7) Uani 1 1 d . . . . .
C22 C -0.0758(19) 0.2783(13) -0.5309(18) 0.082(9) Uani 1 1 d . . . . .
H22 H -0.0220 0.3016 -0.5646 0.098 Uiso 1 1 calc R . . B .
C23 C -0.179(2) 0.2927(12) -0.4865(19) 0.073(8) Uani 1 1 d . . . . .
H23 H -0.2090 0.3294 -0.4798 0.087 Uiso 1 1 calc R . . A .
C24 C -0.241(3) 0.2500 -0.4592(19) 0.065(11) Uani 1 2 d S T P A .
H24 H -0.3237 0.2500 -0.4299 0.078 Uiso 1 2 calc RS T P . .
C25 C -0.168(2) 0.3785(12) 0.0397(19) 0.071(5) Uani 1 1 d . U . . .
H25 H -0.1439 0.3918 0.0956 0.085 Uiso 1 1 calc R . . . .
C26 C -0.181(2) 0.4064(13) -0.0353(19) 0.075(5) Uani 1 1 d . U . . .
H26 H -0.1660 0.4428 -0.0385 0.089 Uiso 1 1 calc R . . . .
C27 C -0.217(2) 0.3767(13) -0.103(2) 0.075(5) Uani 1 1 d . U . . .
H27 H -0.2325 0.3881 -0.1606 0.090 Uiso 1 1 calc R . . . .
C28 C -0.229(2) 0.3261(13) -0.0741(19) 0.074(5) Uani 1 1 d . U . . .
H28 H -0.2534 0.2964 -0.1085 0.089 Uiso 1 1 calc R . . . .
C29 C -0.198(2) 0.3269(13) 0.0179(19) 0.073(5) Uani 1 1 d . U . . .
H29 H -0.1978 0.2981 0.0558 0.088 Uiso 1 1 calc R . . . .
C31 C 0.1232(16) 0.3276(9) 0.0465(14) 0.049(6) Uani 1 1 d . . . . .
C42 C 0.507(3) 0.2500 0.114(2) 0.056(5) Uani 1 2 d S TU P D .
C43 C 0.5230(19) 0.2928(10) 0.1710(16) 0.056(4) Uani 1 1 d . U . . .
C44 C 0.5463(19) 0.2763(10) 0.2574(15) 0.056(4) Uani 1 1 d . U . . .
C45 C 0.476(3) 0.2500 0.0223(18) 0.050(6) Uani 1 2 d S TU P . .
H45A H 0.3982 0.2280 0.0065 0.076 Uiso 0.5 1 calc GR . . C -1
H45B H 0.5521 0.2363 -0.0043 0.076 Uiso 0.5 1 calc GR . . C -1
H45C H 0.4571 0.2856 0.0023 0.076 Uiso 0.5 1 calc GR . . C -1
C46 C 0.515(2) 0.3498(10) 0.1436(18) 0.065(6) Uani 1 1 d . U . . .
H46A H 0.4573 0.3530 0.0894 0.098 Uiso 1 1 calc GR . . . .
H46B H 0.6038 0.3627 0.1362 0.098 Uiso 1 1 calc GR . . . .
H46C H 0.4775 0.3705 0.1877 0.098 Uiso 1 1 calc GR . . . .
C47 C 0.591(2) 0.3108(12) 0.3323(17) 0.069(6) Uani 1 1 d . U . . .
H47A H 0.5892 0.2911 0.3856 0.104 Uiso 1 1 calc GR . . . .
H47B H 0.5302 0.3407 0.3326 0.104 Uiso 1 1 calc GR . . . .
H47C H 0.6809 0.3232 0.3277 0.104 Uiso 1 1 calc GR . . . .
C5A C 0.029(3) 0.4710(17) -0.316(2) 0.061(6) Uani 0.5 1 d . U . B 1
C1A C 0.047(3) 0.4484(13) -0.396(2) 0.057(6) Uani 0.5 1 d G U . B 1
C2A C 0.158(3) 0.4727(16) -0.4271(18) 0.055(6) Uani 0.5 1 d G U . B 1
C3A C 0.209(3) 0.5103(13) -0.366(2) 0.059(6) Uani 0.5 1 d G U . B 1
C4A C 0.129(4) 0.5093(15) -0.297(2) 0.062(6) Uani 0.5 1 d G U . B 1
C6A C -0.044(4) 0.4118(18) -0.448(3) 0.053(8) Uani 0.5 1 d . U . B 1
H6AA H 0.0035 0.3953 -0.4915 0.079 Uiso 0.5 1 calc GR . . B 1
H6AB H -0.1207 0.4310 -0.4751 0.079 Uiso 0.5 1 calc GR . . B 1
H6AC H -0.0743 0.3850 -0.4099 0.079 Uiso 0.5 1 calc GR . . B 1
C7A C 0.215(5) 0.464(2) -0.511(3) 0.064(9) Uani 0.5 1 d . U . B 1
H7AA H 0.2017 0.4280 -0.5287 0.096 Uiso 0.5 1 calc GR . . B 1
H7AB H 0.3108 0.4719 -0.5029 0.096 Uiso 0.5 1 calc GR . . B 1
H7AC H 0.1711 0.4875 -0.5543 0.096 Uiso 0.5 1 calc GR . . B 1
C8A C 0.317(4) 0.552(2) -0.379(4) 0.066(9) Uani 0.5 1 d . U . B 1
H8AA H 0.3863 0.5364 -0.4094 0.099 Uiso 0.5 1 calc GR . . B 1
H8AB H 0.3565 0.5648 -0.3229 0.099 Uiso 0.5 1 calc GR . . B 1
H8AC H 0.2761 0.5812 -0.4122 0.099 Uiso 0.5 1 calc GR . . B 1
C9A C 0.129(6) 0.537(2) -0.217(4) 0.081(10) Uani 0.5 1 d . U . B 1
H9AA H 0.0373 0.5412 -0.2040 0.121 Uiso 0.5 1 calc GR . . B 1
H9AB H 0.1709 0.5707 -0.2213 0.121 Uiso 0.5 1 calc GR . . B 1
H9AC H 0.1787 0.5163 -0.1713 0.121 Uiso 0.5 1 calc GR . . B 1
C10A C -0.082(4) 0.463(2) -0.267(4) 0.065(9) Uani 0.5 1 d . U . B 1
H10A H -0.1316 0.4320 -0.2885 0.097 Uiso 0.5 1 calc GR . . B 1
H10B H -0.1402 0.4933 -0.2725 0.097 Uiso 0.5 1 calc GR . . B 1
H10C H -0.0486 0.4577 -0.2066 0.097 Uiso 0.5 1 calc GR . . B 1
C12A C 0.460(3) 0.4045(14) -0.1670(14) 0.052(5) Uani 0.5 1 d . U . B 1
C13A C 0.482(4) 0.4506(10) -0.213(2) 0.055(6) Uani 0.5 1 d G U . B 1
C14A C 0.510(4) 0.4360(13) -0.2963(18) 0.057(6) Uani 0.5 1 d G U . B 1
C15A C 0.504(3) 0.3808(13) -0.3017(16) 0.053(6) Uani 0.5 1 d G U . B 1
C11A C 0.473(3) 0.3614(10) -0.222(2) 0.052(6) Uani 0.5 1 d G U . B 1
C16A C 0.460(4) 0.3044(19) -0.214(3) 0.049(8) Uani 0.5 1 d . U . B 1
H16A H 0.4243 0.2959 -0.1609 0.074 Uiso 0.5 1 calc GR . . B 1
H16B H 0.5479 0.2882 -0.2148 0.074 Uiso 0.5 1 calc GR . . B 1
H16C H 0.4003 0.2913 -0.2629 0.074 Uiso 0.5 1 calc GR . . B 1
C17A C 0.437(4) 0.396(2) -0.071(3) 0.055(8) Uani 0.5 1 d . U . B 1
H17A H 0.3951 0.4274 -0.0495 0.082 Uiso 0.5 1 calc GR . . B 1
H17B H 0.5220 0.3900 -0.0367 0.082 Uiso 0.5 1 calc GR . . B 1
H17C H 0.3781 0.3662 -0.0662 0.082 Uiso 0.5 1 calc GR . . B 1
C18A C 0.492(5) 0.500(2) -0.160(3) 0.061(9) Uani 0.5 1 d . U . B 1
H18A H 0.4456 0.5279 -0.1929 0.092 Uiso 0.5 1 calc GR . . B 1
H18B H 0.5857 0.5090 -0.1461 0.092 Uiso 0.5 1 calc GR . . B 1
H18C H 0.4513 0.4938 -0.1074 0.092 Uiso 0.5 1 calc GR . . B 1
C19A C 0.565(5) 0.475(3) -0.358(4) 0.076(10) Uani 0.5 1 d . U . B 1
H19A H 0.5130 0.4725 -0.4141 0.114 Uiso 0.5 1 calc GR . . B 1
H19B H 0.6581 0.4665 -0.3633 0.114 Uiso 0.5 1 calc GR . . B 1
H19C H 0.5589 0.5102 -0.3353 0.114 Uiso 0.5 1 calc GR . . B 1
C20A C 0.528(4) 0.352(2) -0.380(3) 0.059(9) Uani 0.5 1 d . U . B 1
H20A H 0.5817 0.3729 -0.4150 0.089 Uiso 0.5 1 calc GR . . B 1
H20B H 0.4433 0.3432 -0.4130 0.089 Uiso 0.5 1 calc GR . . B 1
H20C H 0.5763 0.3193 -0.3637 0.089 Uiso 0.5 1 calc GR . . B 1
C11B C 0.477(4) 0.3697(10) -0.284(3) 0.068(6) Uani 0.5 1 d . U . B 2
C12B C 0.466(4) 0.3800(13) -0.197(2) 0.068(6) Uani 0.5 1 d G U . B 2
C13B C 0.482(4) 0.4344(14) -0.1830(18) 0.068(6) Uani 0.5 1 d DG U . B 2
C14B C 0.503(4) 0.4577(10) -0.262(2) 0.068(6) Uani 0.5 1 d G U . B 2
C15B C 0.500(4) 0.4177(14) -0.3248(18) 0.069(6) Uani 0.5 1 d DG U . B 2
C16B C 0.478(4) 0.315(2) -0.317(4) 0.074(10) Uani 0.5 1 d . U . B 2
H16D H 0.4527 0.3153 -0.3790 0.112 Uiso 0.5 1 calc GR . . B 2
H16E H 0.4152 0.2942 -0.2890 0.112 Uiso 0.5 1 calc GR . . B 2
H16F H 0.5677 0.3008 -0.3047 0.112 Uiso 0.5 1 calc GR . . B 2
C17B C 0.438(4) 0.337(2) -0.138(4) 0.079(10) Uani 0.5 1 d . U . B 2
H17D H 0.4089 0.3516 -0.0854 0.118 Uiso 0.5 1 calc GR . . B 2
H17E H 0.5183 0.3163 -0.1237 0.118 Uiso 0.5 1 calc GR . . B 2
H17F H 0.3672 0.3147 -0.1660 0.118 Uiso 0.5 1 calc GR . . B 2
C18B C 0.481(4) 0.457(2) -0.093(4) 0.075(10) Uani 0.5 1 d . U . B 2
H18D H 0.4406 0.4913 -0.0959 0.112 Uiso 0.5 1 calc GR . . B 2
H18E H 0.5727 0.4592 -0.0650 0.112 Uiso 0.5 1 calc GR . . B 2
H18F H 0.4300 0.4336 -0.0589 0.112 Uiso 0.5 1 calc GR . . B 2
C19B C 0.541(5) 0.5134(12) -0.274(4) 0.081(10) Uani 0.5 1 d D U . B 2
H19D H 0.4975 0.5356 -0.2354 0.122 Uiso 0.5 1 calc GR . . B 2
H19E H 0.5135 0.5239 -0.3337 0.122 Uiso 0.5 1 calc GR . . B 2
H19F H 0.6378 0.5172 -0.2624 0.122 Uiso 0.5 1 calc GR . . B 2
C20B C 0.526(5) 0.419(3) -0.424(4) 0.082(10) Uani 0.5 1 d . U . B 2
H20D H 0.4415 0.4162 -0.4605 0.123 Uiso 0.5 1 calc GR . . B 2
H20E H 0.5840 0.3900 -0.4361 0.123 Uiso 0.5 1 calc GR . . B 2
H20F H 0.5694 0.4521 -0.4364 0.123 Uiso 0.5 1 calc GR . . B 2
C5B C 0.005(3) 0.4508(12) -0.339(2) 0.051(5) Uani 0.5 1 d . U . B 2
C1B C 0.076(4) 0.4515(13) -0.4119(18) 0.052(6) Uani 0.5 1 d G U . B 2
C2B C 0.172(3) 0.4921(14) -0.401(2) 0.051(5) Uani 0.5 1 d G U . B 2
C3B C 0.159(3) 0.5165(11) -0.321(2) 0.053(5) Uani 0.5 1 d G U . B 2
C4B C 0.056(3) 0.4910(13) -0.2828(17) 0.051(5) Uani 0.5 1 d G U . B 2
C10B C -0.104(4) 0.4147(17) -0.321(3) 0.052(8) Uani 0.5 1 d . U . B 2
H10D H -0.0680 0.3794 -0.3116 0.078 Uiso 0.5 1 calc GR . . B 2
H10E H -0.1735 0.4147 -0.3689 0.078 Uiso 0.5 1 calc GR . . B 2
H10F H -0.1410 0.4263 -0.2688 0.078 Uiso 0.5 1 calc GR . . B 2
C6B C 0.056(5) 0.4152(19) -0.482(3) 0.058(9) Uani 0.5 1 d . U . B 2
H6BA H 0.0723 0.3797 -0.4601 0.087 Uiso 0.5 1 calc GR . . B 2
H6BB H 0.1183 0.4231 -0.5236 0.087 Uiso 0.5 1 calc GR . . B 2
H6BC H -0.0351 0.4180 -0.5091 0.087 Uiso 0.5 1 calc GR . . B 2
C7B C 0.246(5) 0.514(2) -0.467(3) 0.062(9) Uani 0.5 1 d . U . B 2
H7BA H 0.3069 0.4879 -0.4856 0.093 Uiso 0.5 1 calc GR . . B 2
H7BB H 0.2965 0.5445 -0.4443 0.093 Uiso 0.5 1 calc GR . . B 2
H7BC H 0.1835 0.5248 -0.5163 0.093 Uiso 0.5 1 calc GR . . B 2
C8B C 0.222(5) 0.5639(19) -0.284(4) 0.065(9) Uani 0.5 1 d . U . B 2
H8BA H 0.2453 0.5590 -0.2220 0.097 Uiso 0.5 1 calc GR . . B 2
H8BB H 0.1604 0.5932 -0.2934 0.097 Uiso 0.5 1 calc GR . . B 2
H8BC H 0.3029 0.5713 -0.3106 0.097 Uiso 0.5 1 calc GR . . B 2
C9B C -0.006(4) 0.5052(18) -0.202(3) 0.049(8) Uani 0.5 1 d . U . B 2
H9BA H -0.0863 0.4844 -0.1984 0.074 Uiso 0.5 1 calc GR . . B 2
H9BB H -0.0286 0.5423 -0.2028 0.074 Uiso 0.5 1 calc GR . . B 2
H9BC H 0.0579 0.4979 -0.1513 0.074 Uiso 0.5 1 calc GR . . B 2
C30B C 0.114(3) 0.3879(18) -0.099(3) 0.044(7) Uani 0.5 1 d . . . A -2
C30A C 0.103(3) 0.4166(19) -0.032(3) 0.044(7) Uani 0.5 1 d . . . A -1
C33 C 0.2082(19) 0.2840(7) 0.3557(12) 0.069(6) Uani 0.5 1 d . U . D -1
C34 C 0.2354(18) 0.2301(8) 0.3679(12) 0.066(6) Uani 0.5 1 d G U . D -1
C35 C 0.1419(19) 0.2018(7) 0.3119(12) 0.065(6) Uani 0.5 1 d G U . D -1
C36 C 0.0569(18) 0.2382(8) 0.2651(11) 0.064(6) Uani 0.5 1 d G U . D -1
C32 C 0.098(2) 0.2890(7) 0.2922(12) 0.067(6) Uani 0.5 1 d G U . D -1
C38 C 0.283(3) 0.3282(9) 0.4022(18) 0.076(10) Uani 0.5 1 d G U . D -1
H38A H 0.2775 0.3250 0.4638 0.113 Uiso 0.5 1 calc GR . . D -1
H38B H 0.2445 0.3614 0.3816 0.113 Uiso 0.5 1 calc GR . . D -1
H38C H 0.3767 0.3268 0.3914 0.113 Uiso 0.5 1 calc GR . . D -1
C39 C 0.345(2) 0.2070(10) 0.4296(17) 0.069(10) Uani 0.5 1 d G U . D -1
H39A H 0.4180 0.2318 0.4393 0.104 Uiso 0.5 1 calc GR . . D -1
H39B H 0.3765 0.1747 0.4054 0.104 Uiso 0.5 1 calc GR . . D -1
H39C H 0.3100 0.1993 0.4840 0.104 Uiso 0.5 1 calc GR . . D -1
C40 C 0.134(3) 0.1433(7) 0.3035(19) 0.068(9) Uani 0.5 1 d G U . D -1
H40A H 0.2046 0.1274 0.3429 0.101 Uiso 0.5 1 calc GR . . D -1
H40B H 0.1457 0.1333 0.2446 0.101 Uiso 0.5 1 calc GR . . D -1
H40C H 0.0475 0.1313 0.3176 0.101 Uiso 0.5 1 calc GR . . D -1
C41 C -0.057(2) 0.2252(10) 0.1982(15) 0.060(9) Uani 0.5 1 d G U . D -1
H41A H -0.0323 0.2338 0.1414 0.089 Uiso 0.5 1 calc GR . . D -1
H41B H -0.1354 0.2454 0.2091 0.089 Uiso 0.5 1 calc GR . . D -1
H41C H -0.0771 0.1879 0.2009 0.089 Uiso 0.5 1 calc GR . . D -1
C37 C 0.035(3) 0.3394(8) 0.2592(19) 0.073(10) Uani 0.5 1 d G U . D -1
H37A H 0.0941 0.3685 0.2777 0.109 Uiso 0.5 1 calc GR . . D -1
H37B H -0.0503 0.3440 0.2820 0.109 Uiso 0.5 1 calc GR . . D -1
H37C H 0.0210 0.3385 0.1966 0.109 Uiso 0.5 1 calc GR . . D -1

loop_
_atom_site_aniso_label
_atom_site_aniso_U_11
_atom_site_aniso_U_22
_atom_site_aniso_U_33
_atom_site_aniso_U_23
_atom_site_aniso_U_13
_atom_site_aniso_U_12
Sm1 0.0208(5) 0.0698(8) 0.0605(7) 0.0146(6) 0.0031(4) -0.0005(5)
Sm2 0.0241(7) 0.0674(11) 0.0373(8) 0.000 0.0036(6) 0.000
Mo1 0.0200(10) 0.085(2) 0.0437(14) 0.000 0.0053(10) 0.000
Mo2 0.0187(7) 0.1002(16) 0.0432(10) 0.0028(10) 0.0053(7) 0.0055(9)
P1 0.027(4) 0.061(15) 0.040(5) -0.007(5) 0.002(4) 0.002(4)
P2 0.030(5) 0.074(9) 0.051(7) -0.008(6) -0.003(5) 0.003(5)
P3 0.027(5) 0.066(7) 0.041(5) 0.004(5) 0.000(4) 0.004(5)
P4 0.022(4) 0.070(8) 0.049(6) -0.005(6) 0.003(4) -0.005(5)
P5 0.026(5) 0.071(7) 0.042(6) -0.004(5) 0.002(5) -0.006(5)
O2 0.025(6) 0.098(12) 0.047(8) 0.010(8) 0.007(7) 0.009(7)
O2B 0.021(12) 0.09(2) 0.064(18) 0.033(17) 0.024(13) 0.001(14)
O2A 0.057(19) 0.12(3) 0.07(2) -0.03(2) 0.017(17) -0.02(2)
C21 0.049(12) 0.071(17) 0.075(17) -0.003(14) -0.015(13) 0.022(12)
C22 0.019(9) 0.15(3) 0.073(17) 0.014(15) 0.010(11) -0.013(11)
C23 0.040(12) 0.09(2) 0.09(2) 0.026(16) 0.000(13) 0.004(13)
C24 0.027(14) 0.14(4) 0.028(15) 0.000 0.005(12) 0.000
C25 0.031(7) 0.106(11) 0.080(10) -0.013(9) 0.025(8) 0.005(8)
C26 0.033(7) 0.107(12) 0.088(10) -0.005(9) 0.026(8) 0.005(8)
C27 0.026(7) 0.116(12) 0.084(10) 0.000(9) 0.011(8) 0.006(8)
C28 0.029(7) 0.112(11) 0.083(10) -0.011(10) 0.012(8) -0.006(8)
C29 0.032(7) 0.107(11) 0.083(10) -0.010(10) 0.017(8) -0.003(8)
C31 0.012(7) 0.085(16) 0.051(12) 0.031(11) 0.002(8) 0.000(9)
C42 0.024(8) 0.082(11) 0.063(10) 0.000 0.014(9) 0.000
C43 0.024(6) 0.082(9) 0.064(8) -0.002(7) 0.009(7) -0.004(6)
C44 0.026(7) 0.088(10) 0.054(9) -0.008(8) 0.005(7) -0.005(7)
C45 0.032(10) 0.081(13) 0.042(11) 0.000 0.019(10) 0.000
C46 0.030(9) 0.081(13) 0.086(14) 0.013(12) 0.010(10) -0.026(10)
C47 0.040(9) 0.102(13) 0.065(11) -0.016(10) 0.002(9) -0.009(10)
C5A 0.037(10) 0.074(13) 0.069(12) 0.006(11) -0.004(10) 0.016(10)
C1A 0.034(10) 0.071(12) 0.063(12) 0.009(11) -0.013(10) 0.014(10)
C2A 0.032(10) 0.068(13) 0.061(12) 0.012(11) -0.012(10) 0.016(10)
C3A 0.037(10) 0.071(13) 0.065(12) 0.009(11) -0.010(10) 0.012(10)
C4A 0.040(10) 0.074(13) 0.068(12) 0.008(11) -0.005(10) 0.015(10)
C6A 0.028(12) 0.067(15) 0.057(14) 0.008(13) -0.028(12) 0.004(12)
C7A 0.050(17) 0.069(19) 0.072(19) 0.003(18) 0.001(17) 0.015(17)
C8A 0.041(16) 0.07(2) 0.08(2) 0.012(18) -0.014(17) -0.002(16)
C9A 0.067(19) 0.09(2) 0.08(2) 0.019(19) -0.004(19) 0.018(19)
C10A 0.043(16) 0.08(2) 0.077(19) -0.005(18) 0.018(16) 0.023(16)
C12A 0.023(9) 0.084(13) 0.048(10) -0.013(10) -0.002(9) -0.004(10)
C13A 0.028(10) 0.085(12) 0.049(10) -0.012(10) -0.004(9) -0.009(10)
C14A 0.028(10) 0.091(13) 0.051(11) -0.008(11) -0.003(9) -0.010(10)
C15A 0.024(10) 0.088(13) 0.047(11) -0.012(10) 0.000(9) -0.010(10)
C11A 0.023(9) 0.085(12) 0.047(11) -0.013(10) -0.002(9) -0.009(10)
C16A 0.020(13) 0.085(19) 0.041(16) -0.015(16) 0.000(13) 0.005(15)
C17A 0.023(14) 0.10(2) 0.044(16) -0.022(16) -0.001(14) 0.006(15)
C18A 0.049(14) 0.075(15) 0.055(14) -0.014(13) -0.014(13) -0.003(13)
C19A 0.043(17) 0.12(2) 0.067(19) 0.001(19) -0.009(17) -0.002(18)
C20A 0.031(15) 0.09(2) 0.056(18) -0.007(17) -0.002(15) -0.002(16)
C11B 0.023(10) 0.088(13) 0.095(15) 0.019(12) 0.010(11) 0.008(11)
C12B 0.020(10) 0.090(13) 0.095(14) 0.022(12) 0.013(11) 0.003(11)
C13B 0.020(10) 0.090(13) 0.096(14) 0.018(12) 0.015(11) 0.001(11)
C14B 0.025(10) 0.087(13) 0.094(14) 0.016(12) 0.015(11) 0.002(10)
C15B 0.024(10) 0.089(14) 0.094(14) 0.018(12) 0.012(11) 0.008(11)
C16B 0.031(15) 0.09(2) 0.10(2) 0.01(2) 0.012(17) 0.017(17)
C17B 0.029(15) 0.10(2) 0.11(2) 0.03(2) -0.009(18) 0.001(17)
C18B 0.030(15) 0.09(2) 0.10(2) 0.01(2) 0.003(18) 0.001(17)
C19B 0.054(15) 0.088(16) 0.101(17) 0.010(14) 0.000(14) -0.001(14)
C20B 0.036(16) 0.11(2) 0.10(2) 0.02(2) 0.010(18) 0.018(18)
C5B 0.036(10) 0.053(11) 0.066(12) 0.015(10) 0.009(10) 0.014(9)
C1B 0.039(10) 0.056(12) 0.063(12) 0.019(10) 0.010(10) 0.014(10)
C2B 0.036(10) 0.055(12) 0.064(12) 0.023(10) 0.018(10) 0.008(10)
C3B 0.038(10) 0.053(11) 0.070(12) 0.020(10) 0.012(10) 0.014(9)
C4B 0.035(10) 0.051(11) 0.068(11) 0.016(10) 0.007(10) 0.017(9)
C10B 0.023(13) 0.054(18) 0.081(19) 0.010(17) 0.008(15) 0.013(14)
C6B 0.057(17) 0.071(19) 0.047(17) 0.019(16) 0.011(16) 0.016(17)
C7B 0.056(17) 0.066(19) 0.069(18) 0.018(17) 0.028(16) -0.010(16)
C8B 0.046(17) 0.059(18) 0.09(2) 0.012(17) 0.017(17) 0.020(15)
C9B 0.038(13) 0.050(14) 0.060(14) 0.013(12) 0.012(12) 0.023(12)
C30B 0.013(10) 0.08(2) 0.045(15) -0.005(14) 0.011(12) -0.001(13)
C30A 0.013(10) 0.08(2) 0.045(15) -0.005(14) 0.011(12) -0.001(13)
C33 0.066(13) 0.085(14) 0.059(12) 0.008(11) 0.018(10) 0.005(11)
C34 0.062(12) 0.081(14) 0.059(11) 0.015(11) 0.018(10) 0.001(11)
C35 0.060(12) 0.083(14) 0.054(12) 0.014(11) 0.019(10) 0.001(11)
C36 0.060(12) 0.086(14) 0.049(11) 0.011(11) 0.012(10) 0.005(11)
C32 0.066(13) 0.085(14) 0.051(11) 0.008(11) 0.016(10) 0.008(11)
C38 0.07(2) 0.09(2) 0.07(2) -0.014(18) 0.021(18) 0.010(18)
C39 0.07(2) 0.07(2) 0.060(19) 0.009(18) 0.005(18) 0.003(18)
C40 0.068(19) 0.08(2) 0.056(18) 0.027(17) 0.022(17) -0.005(18)
C41 0.055(17) 0.10(2) 0.017(14) 0.009(14) -0.012(14) -0.002(16)
C37 0.08(2) 0.09(2) 0.051(18) 0.006(18) 0.027(17) 0.017(19)

loop_
_atom_type_symbol
_atom_type_description
_atom_type_scat_dispersion_real
_atom_type_scat_dispersion_imag
_atom_type_scat_source
C C 0.0033 0.0016 'International Tables Vol C Tables 4.2.6.8 and 6.1.1.4'
H H 0.0000 0.0000 'International Tables Vol C Tables 4.2.6.8 and 6.1.1.4'
Mo Mo -1.6832 0.6857 'International Tables Vol C Tables 4.2.6.8 and 6.1.1.4'
O O 0.0106 0.0060 'International Tables Vol C Tables 4.2.6.8 and 6.1.1.4'
P P 0.1023 0.0942 'International Tables Vol C Tables 4.2.6.8 and 6.1.1.4'
Sm Sm -0.1638 3.4418 'International Tables Vol C Tables 4.2.6.8 and 6.1.1.4'

loop_
_geom_angle_atom_site_label_1
_geom_angle_atom_site_label_2
_geom_angle_atom_site_label_3
_geom_angle
_geom_angle_site_symmetry_1
_geom_angle_site_symmetry_3
O1A Sm1 C5A 98.3(12) . .
O1A Sm1 C4A 128.6(10) . .
O1A Sm1 C12A 109.1(11) . .
O1A Sm1 C13A 133.5(10) . .
O1A Sm1 C14A 116.1(12) . .
O1B Sm1 C11B 72.6(9) . .
O1B Sm1 C12B 93.4(11) . .
O1B Sm1 C15B 88.8(10) . .
O1B Sm1 C1B 78.6(8) . .
O2B Sm1 O1B 113.6(10) . .
O2B Sm1 C11B 108.8(11) . .
O2B Sm1 C12B 78.8(10) . .
O2B Sm1 C15B 127.2(9) . .
O2B Sm1 C1B 118.2(9) . .
C5A Sm1 C4A 31.1(4) . .
C5A Sm1 C12A 142.4(10) . .
C5A Sm1 C14A 135.6(10) . .
C4A Sm1 C14A 106.9(11) . .
C12A Sm1 C4A 119.6(10) . .
C12A Sm1 C14A 50.9(4) . .
C13A Sm1 C5A 128.2(11) . .
C13A Sm1 C4A 97.8(10) . .
C13A Sm1 C12A 31.2(3) . .
C13A Sm1 C14A 31.1(4) . .
C11B Sm1 C12B 31.6(4) . .
C11B Sm1 C15B 31.3(4) . .
C11B Sm1 C1B 131.6(11) . .
C12B Sm1 C15B 51.6(5) . .
C12B Sm1 C1B 162.9(10) . .
C15B Sm1 C1B 112.7(10) . .
O2 Sm2 O2 85.2(8) 4_565 .
O2 Sm2 C42 85.8(6) 4_565 .
O2 Sm2 C42 85.8(6) . .
O2 Sm2 C43 115.5(6) . 4_565
O2 Sm2 C43 82.8(6) 4_565 4_565
O2 Sm2 C43 82.8(6) . .
O2 Sm2 C43 115.5(6) 4_565 .
O2 Sm2 C44 109.0(6) 4_565 4_565
O2 Sm2 C44 131.7(6) . 4_565
O2 Sm2 C44 109.0(6) . .
O2 Sm2 C44 131.7(6) 4_565 .
O2 Sm2 C33 103.1(5) . .
O2 Sm2 C33 130.8(5) 4_565 .
O2 Sm2 C34 130.0(5) . .
O2 Sm2 C34 113.0(6) 4_565 .
O2 Sm2 C35 121.4(5) . .
O2 Sm2 C35 84.3(5) 4_565 .
O2 Sm2 C36 82.2(5) 4_565 .
O2 Sm2 C36 90.9(5) . .
O2 Sm2 C32 80.7(5) . .
O2 Sm2 C32 109.6(5) 4_565 .
C42 Sm2 C33 142.5(7) . .
C42 Sm2 C34 138.9(8) . .
C42 Sm2 C32 158.4(4) . .
C43 Sm2 C42 30.4(7) . .
C43 Sm2 C42 30.4(7) 4_565 .
C43 Sm2 C43 48.5(11) . 4_565
C43 Sm2 C44 30.6(7) 4_565 4_565
C43 Sm2 C44 30.6(7) . .
C43 Sm2 C44 49.1(7) . 4_565
C43 Sm2 C44 49.1(7) 4_565 .
C43 Sm2 C33 131.2(7) 4_565 .
C43 Sm2 C33 113.6(7) . .
C43 Sm2 C34 122.6(6) . .
C43 Sm2 C34 112.8(6) 4_565 .
C43 Sm2 C35 151.1(6) . .
C43 Sm2 C35 120.0(7) 4_565 .
C43 Sm2 C36 148.2(7) 4_565 .
C43 Sm2 C36 160.5(7) . .
C43 Sm2 C32 130.1(7) . .
C43 Sm2 C32 161.0(6) 4_565 .
C44 Sm2 C42 51.4(8) 4_565 .
C44 Sm2 C42 51.4(8) . .
C44 Sm2 C44 29.0(11) . 4_565
C44 Sm2 C33 100.9(7) 4_565 .
C44 Sm2 C33 91.8(6) . .
C44 Sm2 C34 87.6(6) 4_565 .
C44 Sm2 C34 92.9(6) . .
C44 Sm2 C35 120.4(7) . .
C44 Sm2 C35 106.1(6) 4_565 .
C44 Sm2 C32 118.1(6) . .
C44 Sm2 C32 130.9(6) 4_565 .
C34 Sm2 C33 29.86(18) . .
C35 Sm2 C42 150.0(5) . .
C35 Sm2 C33 49.7(3) . .
C35 Sm2 C34 30.17(19) . .
C35 Sm2 C32 50.0(3) . .
C36 Sm2 C42 167.7(7) . .
C36 Sm2 C44 140.5(6) . .
C36 Sm2 C44 135.7(6) . 4_565
C36 Sm2 C33 49.8(3) . .
C36 Sm2 C34 49.9(3) . .
C36 Sm2 C35 30.51(19) . .
C36 Sm2 C32 30.38(19) . .
C32 Sm2 C33 29.98(19) . .
C32 Sm2 C34 49.6(3) . .
P1 Mo1 P2 48.8(4) . .
C21 Mo1 P1 92.4(9) 4_565 .
C21 Mo1 P1 103.6(9) . .
C21 Mo1 P2 122.7(9) 4_565 .
C21 Mo1 P2 68.2(9) . .
C21 Mo1 C21 88.3(13) 4_565 .
C21 Mo1 C22 94.1(11) . .
C21 Mo1 C22 120.4(11) 4_565 .
C21 Mo1 C22 94.1(11) 4_565 4_565
C21 Mo1 C22 120.4(11) . 4_565
C21 Mo1 C23 151.5(12) . 4_565
C21 Mo1 C23 103.2(10) . .
C21 Mo1 C23 103.2(10) 4_565 4_565
C21 Mo1 C23 151.5(12) 4_565 .
C21 Mo1 C24 134.9(7) . .
C21 Mo1 C24 134.9(7) 4_565 .
C22 Mo1 P1 135.6(7) 4_565 .
C22 Mo1 P1 143.2(6) . .
C22 Mo1 P2 113.0(8) . .
C22 Mo1 P2 143.0(7) 4_565 .
C22 Mo1 C22 36.4(16) . 4_565
C22 Mo1 C23 57.5(10) . 4_565
C22 Mo1 C23 57.5(10) 4_565 .
C22 Mo1 C23 34.0(10) 4_565 4_565
C22 Mo1 C23 34.0(10) . .
C22 Mo1 C24 56.9(8) 4_565 .
C22 Mo1 C24 56.9(8) . .
C23 Mo1 P1 101.9(8) 4_565 .
C23 Mo1 P1 109.6(7) . .
C23 Mo1 P2 122.5(7) 4_565 .
C23 Mo1 P2 85.8(8) . .
C23 Mo1 C23 55.7(15) 4_565 .
C23 Mo1 C24 33.4(7) 4_565 .
C23 Mo1 C24 33.4(7) . .
C24 Mo1 P1 88.7(7) . .
C24 Mo1 P2 90.7(6) . .
P4 Mo2 P3 49.9(4) . .
C25 Mo2 P3 148.4(8) . .
C25 Mo2 P4 157.3(8) . .
C25 Mo2 C27 57.8(10) . .
C25 Mo2 C28 58.4(10) . .
C25 Mo2 C29 34.9(10) . .
C26 Mo2 P3 114.1(8) . .
C26 Mo2 P4 161.2(8) . .
C26 Mo2 C25 34.9(10) . .
C26 Mo2 C27 33.3(10) . .
C26 Mo2 C28 56.5(11) . .
C26 Mo2 C29 57.5(11) . .
C27 Mo2 P3 92.1(8) . .
C27 Mo2 P4 129.0(8) . .
C27 Mo2 C28 34.4(10) . .
C27 Mo2 C29 58.4(10) . .
C28 Mo2 P3 103.2(8) . .
C28 Mo2 P4 113.2(8) . .
C29 Mo2 P3 138.4(7) . .
C29 Mo2 P4 125.2(8) . .
C29 Mo2 C28 35.9(10) . .
C31 Mo2 P3 111.7(7) . .
C31 Mo2 P4 69.1(8) . .
C31 Mo2 C25 99.3(10) . .
C31 Mo2 C26 129.7(10) . .
C31 Mo2 C27 155.8(9) . .
C31 Mo2 C28 129.4(10) . .
C31 Mo2 C29 98.8(9) . .
C31 Mo2 C30A 83.0(13) . .
C30B Mo2 C25 131.6(15) . .
C30B Mo2 C26 105.3(15) . .
C30B Mo2 C27 106.6(14) . .
C30B Mo2 C28 135.2(14) . .
C30B Mo2 C29 162.7(15) . .
C30B Mo2 C31 94.5(13) . .
C30A Mo2 P3 81.2(11) . .
C30A Mo2 P4 100.6(11) . .
C30A Mo2 C25 97.0(13) . .
C30A Mo2 C26 84.4(13) . .
C30A Mo2 C27 105.8(13) . .
C30A Mo2 C28 139.2(13) . .
C30A Mo2 C29 131.8(13) . .
P2 P1 Mo1 66.2(4) . .
P2 P1 P5 105.0(6) . .
P5 P1 Mo1 112.1(5) . .
P1 P2 Mo1 65.0(4) . .
P1 P2 P3 109.7(6) . .
P3 P2 Mo1 116.8(5) . .
Mo2 P3 Sm1 136.0(5) . .
P2 P3 Sm1 110.2(5) . .
P2 P3 Mo2 104.9(5) . .
P4 P3 Sm1 125.8(5) . .
P4 P3 Mo2 63.0(4) . .
P4 P3 P2 108.2(7) . .
P3 P4 Mo2 67.1(4) . .
P3 P4 P5 105.6(6) . .
P5 P4 Mo2 108.9(5) . .
P1 P5 P4 110.8(7) . .
C31 O2 Sm2 153.5(16) . .
C21 O1A Sm1 166(3) . .
C21 O1B Sm1 127(2) . .
C30B O2B Sm1 144(3) . .
O1A C21 Mo1 160(3) . .
O1B C21 Mo1 163(3) . .
Mo1 C22 H22 126.8 . .
C22 C22 Mo1 71.8(8) 4_565 .
C22 C22 H22 126.8 4_565 .
C23 C22 Mo1 73.8(16) . .
C23 C22 C22 105.7(18) . 4_565
C23 C22 H22 126.8 . .
Mo1 C23 H23 124.7 . .
C22 C23 Mo1 72.2(15) . .
C22 C23 H23 124.7 . .
C24 C23 Mo1 74.2(16) . .
C24 C23 C22 110(3) . .
C24 C23 H23 124.7 . .
Mo1 C24 H24 126.0 . .
C23 C24 Mo1 72.3(15) 4_565 .
C23 C24 Mo1 72.3(15) . .
C23 C24 C23 108(3) . 4_565
C23 C24 H24 126.0 . .
C23 C24 H24 126.0 4_565 .
Mo2 C25 H25 119.9 . .
C26 C25 Mo2 71.5(14) . .
C26 C25 H25 126.6 . .
C26 C25 C29 107(3) . .
C29 C25 Mo2 73.9(14) . .
C29 C25 H25 126.6 . .
Mo2 C26 H26 118.5 . .
C25 C26 Mo2 73.6(15) . .
C25 C26 H26 123.9 . .
C27 C26 Mo2 75.6(16) . .
C27 C26 C25 112(3) . .
C27 C26 H26 123.9 . .
Mo2 C27 H27 121.2 . .
C26 C27 Mo2 71.1(15) . .
C26 C27 H27 126.1 . .
C26 C27 C28 108(3) . .
C28 C27 Mo2 73.4(15) . .
C28 C27 H27 126.1 . .
Mo2 C28 H28 121.5 . .
C27 C28 Mo2 72.2(14) . .
C27 C28 H28 126.4 . .
C27 C28 C29 107(3) . .
C29 C28 Mo2 71.6(13) . .
C29 C28 H28 126.4 . .
Mo2 C29 H29 121.3 . .
C25 C29 Mo2 71.2(14) . .
C25 C29 C28 106(3) . .
C25 C29 H29 127.0 . .
C28 C29 Mo2 72.4(14) . .
C28 C29 H29 127.0 . .
O2 C31 Mo2 178.4(18) . .
C43 C42 Sm2 73.2(14) . .
C43 C42 Sm2 73.2(14) 4_565 .
C43 C42 C43 102(3) . 4_565
C43 C42 C45 129.1(15) 4_565 .
C43 C42 C45 129.1(15) . .
C45 C42 Sm2 115.2(18) . .
C42 C43 Sm2 76.4(14) . .
C42 C43 C44 112(2) . .
C42 C43 C46 125(2) . .
C44 C43 Sm2 75.3(12) . .
C44 C43 C46 124(2) . .
C46 C43 Sm2 115.3(13) . .
C43 C44 Sm2 74.1(11) . .
C43 C44 C47 125(2) . .
C44 C44 Sm2 75.5(5) 4_565 .
C44 C44 C43 107.4(14) 4_565 .
C44 C44 C47 126.2(15) 4_565 .
C47 C44 Sm2 125.6(15) . .
C42 C45 H45A 109.5 . .
C42 C45 H45B 109.5 . .
C42 C45 H45C 109.5 . .
H45A C45 H45B 109.5 . .
H45A C45 H45C 109.5 . .
H45B C45 H45C 109.5 . .
C43 C46 H46A 109.5 . .
C43 C46 H46B 109.5 . .
C43 C46 H46C 109.5 . .
H46A C46 H46B 109.5 . .
H46A C46 H46C 109.5 . .
H46B C46 H46C 109.5 . .
C44 C47 H47A 109.5 . .
C44 C47 H47B 109.5 . .
C44 C47 H47C 109.5 . .
H47A C47 H47B 109.5 . .
H47A C47 H47C 109.5 . .
H47B C47 H47C 109.5 . .
C1A C5A Sm1 76.5(14) . .
C1A C5A C4A 108.0 . .
C1A C5A C10A 127(4) . .
C4A C5A Sm1 75.1(14) . .
C4A C5A C10A 125(4) . .
C10A C5A Sm1 121(3) . .
C5A C1A Sm1 72.7(14) . .
C5A C1A C2A 108.0 . .
C5A C1A C6A 127(3) . .
C2A C1A Sm1 76.6(13) . .
C2A C1A C6A 124(3) . .
C6A C1A Sm1 124(3) . .
C1A C2A Sm1 73.1(13) . .
C1A C2A C7A 129(3) . .
C3A C2A Sm1 74.1(14) . .
C3A C2A C1A 108.0 . .
C3A C2A C7A 123(3) . .
C7A C2A Sm1 121(3) . .
C2A C3A Sm1 75.7(14) . .
C2A C3A C4A 108.0 . .
C2A C3A C8A 126(4) . .
C4A C3A Sm1 72.4(13) . .
C4A C3A C8A 125(4) . .
C8A C3A Sm1 126(2) . .
C5A C4A Sm1 73.9(14) . .
C5A C4A C3A 108.0 . .
C5A C4A C9A 117(4) . .
C3A C4A Sm1 77.0(13) . .
C3A C4A C9A 135(4) . .
C9A C4A Sm1 114(3) . .
C1A C6A H6AA 109.5 . .
C1A C6A H6AB 109.5 . .
C1A C6A H6AC 109.5 . .
H6AA C6A H6AB 109.5 . .
H6AA C6A H6AC 109.5 . .
H6AB C6A H6AC 109.5 . .
C2A C7A H7AA 109.5 . .
C2A C7A H7AB 109.5 . .
C2A C7A H7AC 109.5 . .
H7AA C7A H7AB 109.5 . .
H7AA C7A H7AC 109.5 . .
H7AB C7A H7AC 109.5 . .
C3A C8A H8AA 109.5 . .
C3A C8A H8AB 109.5 . .
C3A C8A H8AC 109.5 . .
H8AA C8A H8AB 109.5 . .
H8AA C8A H8AC 109.5 . .
H8AB C8A H8AC 109.5 . .
C4A C9A H9AA 109.5 . .
C4A C9A H9AB 109.5 . .
C4A C9A H9AC 109.5 . .
H9AA C9A H9AB 109.5 . .
H9AA C9A H9AC 109.5 . .
H9AB C9A H9AC 109.5 . .
C5A C10A H10A 109.5 . .
C5A C10A H10B 109.5 . .
C5A C10A H10C 109.5 . .
H10A C10A H10B 109.5 . .
H10A C10A H10C 109.5 . .
H10B C10A H10C 109.5 . .
C13A C12A Sm1 72.7(13) . .
C13A C12A C17A 131(3) . .
C11A C12A Sm1 78.5(13) . .
C11A C12A C13A 108.0 . .
C11A C12A C17A 121(3) . .
C17A C12A Sm1 120(2) . .
C12A C13A Sm1 76.1(13) . .
C12A C13A C18A 115(3) . .
C14A C13A Sm1 77.2(13) . .
C14A C13A C12A 108.0 . .
C14A C13A C18A 136(3) . .
C18A C13A Sm1 120(3) . .
C13A C14A Sm1 71.7(13) . .
C13A C14A C15A 108.0 . .
C13A C14A C19A 122(3) . .
C15A C14A Sm1 78.2(13) . .
C15A C14A C19A 129(3) . .
C19A C14A Sm1 126(3) . .
C14A C15A Sm1 71.6(13) . .
C14A C15A C20A 123(3) . .
C11A C15A Sm1 74.5(12) . .
C11A C15A C14A 108.0 . .
C11A C15A C20A 129(3) . .
C20A C15A Sm1 120(2) . .
C12A C11A Sm1 71.1(12) . .
C12A C11A C15A 108.0 . .
C12A C11A C16A 135(3) . .
C15A C11A Sm1 75.7(12) . .
C15A C11A C16A 117(3) . .
C16A C11A Sm1 118(2) . .
C11A C16A H16A 109.5 . .
C11A C16A H16B 109.5 . .
C11A C16A H16C 109.5 . .
H16A C16A H16B 109.5 . .
H16A C16A H16C 109.5 . .
H16B C16A H16C 109.5 . .
C12A C17A H17A 109.5 . .
C12A C17A H17B 109.5 . .
C12A C17A H17C 109.5 . .
H17A C17A H17B 109.5 . .
H17A C17A H17C 109.5 . .
H17B C17A H17C 109.5 . .
C13A C18A H18A 109.5 . .
C13A C18A H18B 109.5 . .
C13A C18A H18C 109.5 . .
H18A C18A H18B 109.5 . .
H18A C18A H18C 109.5 . .
H18B C18A H18C 109.5 . .
C14A C19A H19A 109.5 . .
C14A C19A H19B 109.5 . .
C14A C19A H19C 109.5 . .
H19A C19A H19B 109.5 . .
H19A C19A H19C 109.5 . .
H19B C19A H19C 109.5 . .
C15A C20A H20A 109.5 . .
C15A C20A H20B 109.5 . .
C15A C20A H20C 109.5 . .
H20A C20A H20B 109.5 . .
H20A C20A H20C 109.5 . .
H20B C20A H20C 109.5 . .
C12B C11B Sm1 75.2(14) . .
C12B C11B C16B 121(4) . .
C15B C11B Sm1 77.1(14) . .
C15B C11B C12B 108.0 . .
C15B C11B C16B 131(4) . .
C16B C11B Sm1 119(3) . .
C11B C12B Sm1 73.2(14) . .
C11B C12B C13B 108.0 . .
C11B C12B C17B 120(4) . .
C13B C12B Sm1 77.9(14) . .
C13B C12B C17B 132(4) . .
C17B C12B Sm1 113(2) . .
C12B C13B Sm1 71.2(13) . .
C12B C13B C18B 120(3) . .
C14B C13B Sm1 75.9(13) . .
C14B C13B C12B 108.0 . .
C14B C13B C18B 132(3) . .
C18B C13B Sm1 121(3) . .
C13B C14B Sm1 73.8(13) . .
C13B C14B C15B 108.0 . .
C13B C14B C19B 125.5(13) . .
C15B C14B Sm1 72.1(13) . .
C15B C14B C19B 126.0(13) . .
C19B C14B Sm1 126(3) . .
C11B C15B Sm1 71.6(13) . .
C11B C15B C14B 108.0 . .
C11B C15B C20B 121(3) . .
C14B C15B Sm1 77.4(14) . .
C14B C15B C20B 131(3) . .
C20B C15B Sm1 120(3) . .
C11B C16B H16D 109.5 . .
C11B C16B H16E 109.5 . .
C11B C16B H16F 109.5 . .
H16D C16B H16E 109.5 . .
H16D C16B H16F 109.5 . .
H16E C16B H16F 109.5 . .
C12B C17B H17D 109.5 . .
C12B C17B H17E 109.5 . .
C12B C17B H17F 109.5 . .
H17D C17B H17E 109.5 . .
H17D C17B H17F 109.5 . .
H17E C17B H17F 109.5 . .
C13B C18B H18D 109.5 . .
C13B C18B H18E 109.5 . .
C13B C18B H18F 109.5 . .
H18D C18B H18E 109.5 . .
H18D C18B H18F 109.5 . .
H18E C18B H18F 109.5 . .
C14B C19B H19D 109.5 . .
C14B C19B H19E 109.5 . .
C14B C19B H19F 109.5 . .
H19D C19B H19E 109.5 . .
H19D C19B H19F 109.5 . .
H19E C19B H19F 109.5 . .
C15B C20B H20D 109.5 . .
C15B C20B H20E 109.5 . .
C15B C20B H20F 109.5 . .
H20D C20B H20E 109.5 . .
H20D C20B H20F 109.5 . .
H20E C20B H20F 109.5 . .
C1B C5B Sm1 74.1(13) . .
C1B C5B C10B 128(3) . .
C4B C5B Sm1 76.5(13) . .
C4B C5B C1B 108.0 . .
C4B C5B C10B 124(3) . .
C10B C5B Sm1 115(2) . .
C5B C1B Sm1 75.2(13) . .
C5B C1B C2B 108.0 . .
C5B C1B C6B 125(3) . .
C2B C1B Sm1 76.0(13) . .
C2B C1B C6B 127(3) . .
C6B C1B Sm1 113(3) . .
C1B C2B Sm1 73.4(13) . .
C1B C2B C3B 108.0 . .
C1B C2B C7B 126(3) . .
C3B C2B Sm1 76.3(13) . .
C3B C2B C7B 124(3) . .
C7B C2B Sm1 128(3) . .
C2B C3B Sm1 73.6(13) . .
C2B C3B C8B 130(3) . .
C4B C3B Sm1 74.5(12) . .
C4B C3B C2B 108.0 . .
C4B C3B C8B 121(3) . .
C8B C3B Sm1 124(3) . .
C5B C4B Sm1 73.2(13) . .
C5B C4B C3B 108.0 . .
C5B C4B C9B 122(3) . .
C3B C4B Sm1 75.4(13) . .
C3B C4B C9B 129(3) . .
C9B C4B Sm1 122(2) . .
C5B C10B H10D 109.5 . .
C5B C10B H10E 109.5 . .
C5B C10B H10F 109.5 . .
H10D C10B H10E 109.5 . .
H10D C10B H10F 109.5 . .
H10E C10B H10F 109.5 . .
C1B C6B H6BA 109.5 . .
C1B C6B H6BB 109.5 . .
C1B C6B H6BC 109.5 . .
H6BA C6B H6BB 109.5 . .
H6BA C6B H6BC 109.5 . .
H6BB C6B H6BC 109.5 . .
C2B C7B H7BA 109.5 . .
C2B C7B H7BB 109.5 . .
C2B C7B H7BC 109.5 . .
H7BA C7B H7BB 109.5 . .
H7BA C7B H7BC 109.5 . .
H7BB C7B H7BC 109.5 . .
C3B C8B H8BA 109.5 . .
C3B C8B H8BB 109.5 . .
C3B C8B H8BC 109.5 . .
H8BA C8B H8BB 109.5 . .
H8BA C8B H8BC 109.5 . .
H8BB C8B H8BC 109.5 . .
C4B C9B H9BA 109.5 . .
C4B C9B H9BB 109.5 . .
C4B C9B H9BC 109.5 . .
H9BA C9B H9BB 109.5 . .
H9BA C9B H9BC 109.5 . .
H9BB C9B H9BC 109.5 . .
O2B C30B Mo2 173(3) . .
O2A C30A Mo2 172(3) . .
C34 C33 Sm2 74.6(7) . .
C34 C33 C32 108.0 . .
C34 C33 C38 126.0 . .
C32 C33 Sm2 73.6(6) . .
C32 C33 C38 126.0 . .
C38 C33 Sm2 117.8(6) . .
C33 C34 Sm2 75.6(7) . .
C33 C34 C35 108.0 . .
C33 C34 C39 126.0 . .
C35 C34 Sm2 73.2(6) . .
C35 C34 C39 126.0 . .
C39 C34 Sm2 117.2(6) . .
C34 C35 Sm2 76.6(6) . .
C34 C35 C40 126.0 . .
C36 C35 Sm2 74.2(7) . .
C36 C35 C34 108.0 . .
C36 C35 C40 126.0 . .
C40 C35 Sm2 115.4(6) . .
C35 C36 Sm2 75.3(7) . .
C35 C36 C41 126.0 . .
C32 C36 Sm2 76.2(7) . .
C32 C36 C35 108.0 . .
C32 C36 C41 126.0 . .
C41 C36 Sm2 114.8(6) . .
C33 C32 Sm2 76.4(6) . .
C33 C32 C37 126.0 . .
C36 C32 Sm2 73.4(6) . .
C36 C32 C33 108.0 . .
C36 C32 C37 126.0 . .
C37 C32 Sm2 116.3(6) . .
C33 C38 H38A 109.5 . .
C33 C38 H38B 109.5 . .
C33 C38 H38C 109.5 . .
H38A C38 H38B 109.5 . .
H38A C38 H38C 109.5 . .
H38B C38 H38C 109.5 . .
C34 C39 H39A 109.5 . .
C34 C39 H39B 109.5 . .
C34 C39 H39C 109.5 . .
H39A C39 H39B 109.5 . .
H39A C39 H39C 109.5 . .
H39B C39 H39C 109.5 . .
C35 C40 H40A 109.5 . .
C35 C40 H40B 109.5 . .
C35 C40 H40C 109.5 . .
H40A C40 H40B 109.5 . .
H40A C40 H40C 109.5 . .
H40B C40 H40C 109.5 . .
C36 C41 H41A 109.5 . .
C36 C41 H41B 109.5 . .
C36 C41 H41C 109.5 . .
H41A C41 H41B 109.5 . .
H41A C41 H41C 109.5 . .
H41B C41 H41C 109.5 . .
C32 C37 H37A 109.5 . .
C32 C37 H37B 109.5 . .
C32 C37 H37C 109.5 . .
H37A C37 H37B 109.5 . .
H37A C37 H37C 109.5 . .
H37B C37 H37C 109.5 . .

loop_
_geom_bond_atom_site_label_1
_geom_bond_atom_site_label_2
_geom_bond_distance
_geom_bond_site_symmetry_2
Sm1 O1A 2.34(3) .
Sm1 O1B 2.54(3) .
Sm1 O2B 2.42(3) .
Sm1 C5A 2.64(4) .
Sm1 C4A 2.66(4) .
Sm1 C12A 2.66(3) .
Sm1 C13A 2.61(3) .
Sm1 C14A 2.68(3) .
Sm1 C11B 2.59(4) .
Sm1 C12B 2.62(4) .
Sm1 C15B 2.66(3) .
Sm1 C1B 2.68(4) .
Sm2 O2 2.397(15) .
Sm2 O2 2.397(15) 4_565
Sm2 C42 2.72(3) .
Sm2 C43 2.68(2) 4_565
Sm2 C43 2.68(2) .
Sm2 C44 2.69(2) .
Sm2 C44 2.69(2) 4_565
Sm2 C33 2.762(19) .
Sm2 C34 2.749(19) .
Sm2 C35 2.705(19) .
Sm2 C36 2.691(18) .
Sm2 C32 2.727(19) .
Mo1 P1 2.556(10) .
Mo1 P2 2.580(12) .
Mo1 C21 1.91(3) 4_565
Mo1 C21 1.91(3) .
Mo1 C22 2.33(3) .
Mo1 C22 2.33(3) 4_565
Mo1 C23 2.35(2) 4_565
Mo1 C23 2.35(2) .
Mo1 C24 2.37(3) .
Mo2 P3 2.559(11) .
Mo2 P4 2.475(11) .
Mo2 C25 2.30(2) .
Mo2 C26 2.28(3) .
Mo2 C27 2.33(2) .
Mo2 C28 2.35(2) .
Mo2 C29 2.34(2) .
Mo2 C31 1.909(19) .
Mo2 C30B 1.84(4) .
Mo2 C30A 2.01(5) .
P1 P2 2.122(16) .
P1 P5 2.203(14) .
P2 P3 2.252(15) .
P3 P4 2.127(16) .
P4 P5 2.209(16) .
O2 C31 1.17(2) .
O1A C21 1.16(4) .
O1B C21 1.31(4) .
O2B C30B 1.20(5) .
O2A C30A 1.21(5) .
C22 C22 1.45(7) 4_565
C22 H22 1.0000 .
C22 C23 1.37(4) .
C23 H23 1.0000 .
C23 C24 1.36(3) .
C24 C23 1.36(3) 4_565
C24 H24 1.0000 .
C25 H25 0.9500 .
C25 C26 1.37(4) .
C25 C29 1.39(4) .
C26 H26 0.9500 .
C26 C27 1.32(4) .
C27 H27 0.9500 .
C27 C28 1.39(4) .
C28 H28 0.9500 .
C28 C29 1.45(4) .
C29 H29 0.9500 .
C42 C43 1.42(3) .
C42 C43 1.42(3) 4_565
C42 C45 1.44(4) .
C43 C44 1.42(3) .
C43 C46 1.53(4) .
C44 C44 1.35(5) 4_565
C44 C47 1.50(3) .
C45 H45A 0.9800 .
C45 H45B 0.9800 .
C45 H45C 0.9800 .
C46 H46A 0.9800 .
C46 H46B 0.9800 .
C46 H46C 0.9800 .
C47 H47A 0.9800 .
C47 H47B 0.9800 .
C47 H47C 0.9800 .
C5A C1A 1.4200 .
C5A C4A 1.4200 .
C5A C10A 1.44(5) .
C1A C2A 1.4200 .
C1A C6A 1.49(5) .
C2A C3A 1.4200 .
C2A C7A 1.51(6) .
C3A C4A 1.4200 .
C3A C8A 1.56(5) .
C4A C9A 1.44(7) .
C6A H6AA 0.9800 .
C6A H6AB 0.9800 .
C6A H6AC 0.9800 .
C7A H7AA 0.9800 .
C7A H7AB 0.9800 .
C7A H7AC 0.9800 .
C8A H8AA 0.9800 .
C8A H8AB 0.9800 .
C8A H8AC 0.9800 .
C9A H9AA 0.9800 .
C9A H9AB 0.9800 .
C9A H9AC 0.9800 .
C10A H10A 0.9800 .
C10A H10B 0.9800 .
C10A H10C 0.9800 .
C12A C13A 1.4200 .
C12A C11A 1.4200 .
C12A C17A 1.57(5) .
C13A C14A 1.4200 .
C13A C18A 1.50(5) .
C14A C15A 1.4200 .
C14A C19A 1.54(6) .
C15A C11A 1.4200 .
C15A C20A 1.49(5) .
C11A C16A 1.47(5) .
C16A H16A 0.9800 .
C16A H16B 0.9800 .
C16A H16C 0.9800 .
C17A H17A 0.9800 .
C17A H17B 0.9800 .
C17A H17C 0.9800 .
C18A H18A 0.9800 .
C18A H18B 0.9800 .
C18A H18C 0.9800 .
C19A H19A 0.9800 .
C19A H19B 0.9800 .
C19A H19C 0.9800 .
C20A H20A 0.9800 .
C20A H20B 0.9800 .
C20A H20C 0.9800 .
C11B C12B 1.4200 .
C11B C15B 1.4200 .
C11B C16B 1.49(6) .
C12B C13B 1.4200 .
C12B C17B 1.49(6) .
C13B C14B 1.4200 .
C13B C18B 1.53(7) .
C14B C15B 1.4200 .
C14B C19B 1.501(16) .
C15B C20B 1.61(7) .
C16B H16D 0.9800 .
C16B H16E 0.9800 .
C16B H16F 0.9800 .
C17B H17D 0.9800 .
C17B H17E 0.9800 .
C17B H17F 0.9800 .
C18B H18D 0.9800 .
C18B H18E 0.9800 .
C18B H18F 0.9800 .
C19B H19D 0.9800 .
C19B H19E 0.9800 .
C19B H19F 0.9800 .
C20B H20D 0.9800 .
C20B H20E 0.9800 .
C20B H20F 0.9800 .
C5B C1B 1.4200 .
C5B C4B 1.4200 .
C5B C10B 1.49(5) .
C1B C2B 1.4200 .
C1B C6B 1.44(5) .
C2B C3B 1.4200 .
C2B C7B 1.47(5) .
C3B C4B 1.4200 .
C3B C8B 1.47(6) .
C4B C9B 1.53(5) .
C10B H10D 0.9800 .
C10B H10E 0.9800 .
C10B H10F 0.9800 .
C6B H6BA 0.9800 .
C6B H6BB 0.9800 .
C6B H6BC 0.9800 .
C7B H7BA 0.9800 .
C7B H7BB 0.9800 .
C7B H7BC 0.9800 .
C8B H8BA 0.9800 .
C8B H8BB 0.9800 .
C8B H8BC 0.9800 .
C9B H9BA 0.9800 .
C9B H9BB 0.9800 .
C9B H9BC 0.9800 .
C33 C34 1.4200 .
C33 C32 1.4200 .
C33 C38 1.5095 .
C34 C35 1.4200 .
C34 C39 1.5095 .
C35 C36 1.4200 .
C35 C40 1.5095 .
C36 C32 1.4200 .
C36 C41 1.5095 .
C32 C37 1.5095 .
C38 H38A 0.9800 .
C38 H38B 0.9800 .
C38 H38C 0.9800 .
C39 H39A 0.9800 .
C39 H39B 0.9800 .
C39 H39C 0.9800 .
C40 H40A 0.9800 .
C40 H40B 0.9800 .
C40 H40C 0.9800 .
C41 H41A 0.9800 .
C41 H41B 0.9800 .
C41 H41C 0.9800 .
C37 H37A 0.9800 .
C37 H37B 0.9800 .
C37 H37C 0.9800 .

loop_
_geom_torsion_atom_site_label_1
_geom_torsion_atom_site_label_2
_geom_torsion_atom_site_label_3
_geom_torsion_atom_site_label_4
_geom_torsion
_geom_torsion_site_symmetry_1
_geom_torsion_site_symmetry_4
Sm1 O1A C21 Mo1 -84(16) . .
Sm1 O1B C21 Mo1 150(6) . .
Sm1 C5A C1A C2A -69.1(13) . .
Sm1 C5A C1A C6A 120(4) . .
Sm1 C5A C4A C3A 70.1(14) . .
Sm1 C5A C4A C9A -109(3) . .
Sm1 C1A C2A C3A -66.4(14) . .
Sm1 C1A C2A C7A 116(4) . .
Sm1 C2A C3A C4A -65.8(13) . .
Sm1 C2A C3A C8A 124(3) . .
Sm1 C3A C4A C5A -68.0(14) . .
Sm1 C3A C4A C9A 111(5) . .
Sm1 C12A C13A C14A -71.3(13) . .
Sm1 C12A C13A C18A 117(3) . .
Sm1 C12A C11A C15A 67.3(13) . .
Sm1 C12A C11A C16A -112(4) . .
Sm1 C13A C14A C15A -70.5(13) . .
Sm1 C13A C14A C19A 121(3) . .
Sm1 C14A C15A C11A -66.2(12) . .
Sm1 C14A C15A C20A 114(3) . .
Sm1 C15A C11A C12A -64.3(12) . .
Sm1 C15A C11A C16A 115(3) . .
Sm1 C11B C12B C13B -70.8(14) . .
Sm1 C11B C12B C17B 108(3) . .
Sm1 C11B C15B C14B 69.5(14) . .
Sm1 C11B C15B C20B -114(3) . .
Sm1 C12B C13B C14B -67.6(13) . .
Sm1 C12B C13B C18B 115(3) . .
Sm1 C13B C14B C15B -64.5(13) . .
Sm1 C13B C14B C19B 123(4) . .
Sm1 C14B C15B C11B -65.6(13) . .
Sm1 C14B C15B C20B 119(4) . .
Sm1 C5B C1B C2B -69.6(13) . .
Sm1 C5B C1B C6B 108(3) . .
Sm1 C5B C4B C3B 68.0(13) . .
Sm1 C5B C4B C9B -118(3) . .
Sm1 C1B C2B C3B -69.1(13) . .
Sm1 C1B C2B C7B 125(4) . .
Sm1 C2B C3B C4B -67.2(13) . .
Sm1 C2B C3B C8B 121(4) . .
Sm1 C3B C4B C5B -66.5(13) . .
Sm1 C3B C4B C9B 120(3) . .
Sm2 C42 C43 C44 67.8(15) . .
Sm2 C42 C43 C46 -111.5(19) . .
Sm2 C43 C44 C44 68.8(5) . 4_565
Sm2 C43 C44 C47 -123(2) . .
Sm2 C33 C34 C35 -66.6(6) . .
Sm2 C33 C34 C39 113.4(6) . .
Sm2 C33 C32 C36 67.2(7) . .
Sm2 C33 C32 C37 -112.8(7) . .
Sm2 C34 C35 C36 -68.2(7) . .
Sm2 C34 C35 C40 111.8(7) . .
Sm2 C35 C36 C32 -69.8(7) . .
Sm2 C35 C36 C41 110.2(7) . .
Sm2 C36 C32 C33 -69.2(6) . .
Sm2 C36 C32 C37 110.8(7) . .
Mo1 C22 C23 C24 -65(2) . .
Mo1 C23 C24 C23 -64(2) . 4_565
Mo2 C25 C26 C27 66.4(18) . .
Mo2 C25 C29 C28 -64.5(15) . .
Mo2 C26 C27 C28 64.7(16) . .
Mo2 C27 C28 C29 63.5(15) . .
Mo2 C28 C29 C25 63.7(15) . .
C22 C22 C23 Mo1 65.2(7) 4_565 .
C22 C22 C23 C24 0(2) 4_565 .
C22 C23 C24 Mo1 63.6(19) . .
C22 C23 C24 C23 -1(4) . 4_565
C25 C26 C27 Mo2 -65.1(17) . .
C25 C26 C27 C28 0(3) . .
C26 C25 C29 Mo2 64.5(15) . .
C26 C25 C29 C28 0(2) . .
C26 C27 C28 Mo2 -63.1(16) . .
C26 C27 C28 C29 0(3) . .
C27 C28 C29 Mo2 -63.9(16) . .
C27 C28 C29 C25 0(2) . .
C29 C25 C26 Mo2 -66.0(15) . .
C29 C25 C26 C27 0(3) . .
C42 C43 C44 Sm2 -68.5(16) . .
C42 C43 C44 C44 0.3(19) . 4_565
C42 C43 C44 C47 169(2) . .
C43 C42 C43 Sm2 -68.2(16) 4_565 .
C43 C42 C43 C44 0(3) 4_565 .
C43 C42 C43 C46 -179.7(12) 4_565 .
C45 C42 C43 Sm2 109(3) . .
C45 C42 C43 C44 177(2) . .
C45 C42 C43 C46 -2(4) . .
C46 C43 C44 Sm2 110.8(18) . .
C46 C43 C44 C44 179.5(15) . 4_565
C46 C43 C44 C47 -12(3) . .
C5A C1A C2A Sm1 66.4(14) . .
C5A C1A C2A C3A 0.0 . .
C5A C1A C2A C7A -177(4) . .
C1A C5A C4A Sm1 -70.1(14) . .
C1A C5A C4A C3A 0.0 . .
C1A C5A C4A C9A -179(4) . .
C1A C2A C3A Sm1 65.8(13) . .
C1A C2A C3A C4A 0.0 . .
C1A C2A C3A C8A -170(4) . .
C2A C3A C4A Sm1 68.0(14) . .
C2A C3A C4A C5A 0.0 . .
C2A C3A C4A C9A 179(5) . .
C4A C5A C1A Sm1 69.1(13) . .
C4A C5A C1A C2A 0.0 . .
C4A C5A C1A C6A -171(4) . .
C6A C1A C2A Sm1 -122(3) . .
C6A C1A C2A C3A 172(4) . .
C6A C1A C2A C7A -6(5) . .
C7A C2A C3A Sm1 -117(3) . .
C7A C2A C3A C4A 178(4) . .
C7A C2A C3A C8A 8(5) . .
C8A C3A C4A Sm1 -122(3) . .
C8A C3A C4A C5A 170(4) . .
C8A C3A C4A C9A -11(6) . .
C10A C5A C1A Sm1 -119(4) . .
C10A C5A C1A C2A 172(5) . .
C10A C5A C1A C6A 0(5) . .
C10A C5A C4A Sm1 118(4) . .
C10A C5A C4A C3A -172(4) . .
C10A C5A C4A C9A 9(5) . .
C12A C13A C14A Sm1 70.5(13) . .
C12A C13A C14A C15A 0.0 . .
C12A C13A C14A C19A -168(4) . .
C13A C12A C11A Sm1 -67.3(13) . .
C13A C12A C11A C15A 0.0 . .
C13A C12A C11A C16A -179(4) . .
C13A C14A C15A Sm1 66.2(12) . .
C13A C14A C15A C11A 0.0 . .
C13A C14A C15A C20A -180(4) . .
C14A C15A C11A Sm1 64.3(12) . .
C14A C15A C11A C12A 0.0 . .
C14A C15A C11A C16A 179(3) . .
C11A C12A C13A Sm1 71.3(13) . .
C11A C12A C13A C14A 0.0 . .
C11A C12A C13A C18A -171(3) . .
C17A C12A C13A Sm1 -114(3) . .
C17A C12A C13A C14A 174(4) . .
C17A C12A C13A C18A 3(4) . .
C17A C12A C11A Sm1 118(3) . .
C17A C12A C11A C15A -175(3) . .
C17A C12A C11A C16A 6(5) . .
C18A C13A C14A Sm1 -121(4) . .
C18A C13A C14A C15A 169(4) . .
C18A C13A C14A C19A 0(5) . .
C19A C14A C15A Sm1 -127(3) . .
C19A C14A C15A C11A 167(4) . .
C19A C14A C15A C20A -13(5) . .
C20A C15A C11A Sm1 -116(3) . .
C20A C15A C11A C12A 180(4) . .
C20A C15A C11A C16A -1(4) . .
C11B C12B C13B Sm1 67.6(13) . .
C11B C12B C13B C14B 0.0 . .
C11B C12B C13B C18B -177(4) . .
C12B C11B C15B Sm1 -69.5(14) . .
C12B C11B C15B C14B 0.0 . .
C12B C11B C15B C20B 176(4) . .
C12B C13B C14B Sm1 64.5(13) . .
C12B C13B C14B C15B 0.0 . .
C12B C13B C14B C19B -172(4) . .
C13B C14B C15B Sm1 65.6(13) . .
C13B C14B C15B C11B 0.0 . .
C13B C14B C15B C20B -176(4) . .
C15B C11B C12B Sm1 70.8(14) . .
C15B C11B C12B C13B 0.0 . .
C15B C11B C12B C17B 178(4) . .
C16B C11B C12B Sm1 -116(3) . .
C16B C11B C12B C13B 174(4) . .
C16B C11B C12B C17B -8(4) . .
C16B C11B C15B Sm1 118(4) . .
C16B C11B C15B C14B -173(4) . .
C16B C11B C15B C20B 4(5) . .
C17B C12B C13B Sm1 -111(4) . .
C17B C12B C13B C14B -178(4) . .
C17B C12B C13B C18B 5(5) . .
C18B C13B C14B Sm1 -119(4) . .
C18B C13B C14B C15B 177(4) . .
C18B C13B C14B C19B 4(5) . .
C19B C14B C15B Sm1 -122(4) . .
C19B C14B C15B C11B 172(4) . .
C19B C14B C15B C20B -4(5) . .
C5B C1B C2B Sm1 69.1(13) . .
C5B C1B C2B C3B 0.0 . .
C5B C1B C2B C7B -166(4) . .
C1B C5B C4B Sm1 -68.0(13) . .
C1B C5B C4B C3B 0.0 . .
C1B C5B C4B C9B 174(3) . .
C1B C2B C3B Sm1 67.2(13) . .
C1B C2B C3B C4B 0.0 . .
C1B C2B C3B C8B -172(4) . .
C2B C3B C4B Sm1 66.5(13) . .
C2B C3B C4B C5B 0.0 . .
C2B C3B C4B C9B -173(4) . .
C4B C5B C1B Sm1 69.6(13) . .
C4B C5B C1B C2B 0.0 . .
C4B C5B C1B C6B 178(4) . .
C10B C5B C1B Sm1 -109(3) . .
C10B C5B C1B C2B -179(4) . .
C10B C5B C1B C6B -2(5) . .
C10B C5B C4B Sm1 111(3) . .
C10B C5B C4B C3B 179(4) . .
C10B C5B C4B C9B -7(4) . .
C6B C1B C2B Sm1 -108(4) . .
C6B C1B C2B C3B -177(4) . .
C6B C1B C2B C7B 17(5) . .
C7B C2B C3B Sm1 -127(4) . .
C7B C2B C3B C4B 166(4) . .
C7B C2B C3B C8B -6(5) . .
C8B C3B C4B Sm1 -121(3) . .
C8B C3B C4B C5B 173(4) . .
C8B C3B C4B C9B -1(4) . .
C33 C34 C35 Sm2 68.2(7) . .
C33 C34 C35 C36 0.0 . .
C33 C34 C35 C40 180.0 . .
C34 C33 C32 Sm2 -67.2(7) . .
C34 C33 C32 C36 0.0 . .
C34 C33 C32 C37 180.0 . .
C34 C35 C36 Sm2 69.8(7) . .
C34 C35 C36 C32 0.0 . .
C34 C35 C36 C41 180.0 . .
C35 C36 C32 Sm2 69.2(7) . .
C35 C36 C32 C33 0.0 . .
C35 C36 C32 C37 180.0 . .
C32 C33 C34 Sm2 66.6(6) . .
C32 C33 C34 C35 0.0 . .
C32 C33 C34 C39 180.0 . .
C38 C33 C34 Sm2 -113.4(6) . .
C38 C33 C34 C35 180.0 . .
C38 C33 C34 C39 0.0 . .
C38 C33 C32 Sm2 112.8(7) . .
C38 C33 C32 C36 180.0 . .
C38 C33 C32 C37 0.0 . .
C39 C34 C35 Sm2 -111.8(7) . .
C39 C34 C35 C36 180.0 . .
C39 C34 C35 C40 0.0 . .
C40 C35 C36 Sm2 -110.2(7) . .
C40 C35 C36 C32 180.0 . .
C40 C35 C36 C41 0.0 . .
C41 C36 C32 Sm2 -110.8(7) . .
C41 C36 C32 C33 180.0 . .
C41 C36 C32 C37 0.0 . .
